data_1503101
loop_
_publ_author_name
'Valiulin, Roman A.'
'Arisco, Teresa M.'
'Kutateladze, Andrei G.'

_publ_section_title
;
 Strained to the limit: when a cyclobutyl moiety becomes a thermodynamic
 sink in a protolytic ring-opening of photogenerated oxetanes.
;
_journal_issue 15
_journal_name_full 'Organic letters'
_journal_page_first 3398
_journal_page_last 3401
_journal_paper_doi 10.1021/ol101297b
_journal_volume 12
_journal_year 2010
_chemical_formula_moiety 'C18 H22 O1.50'
_chemical_formula_sum 'C18 H22 O1.5'
_chemical_formula_weight 262.36
_chemical_name_common spirohemiacetal
_chemical_name_systematic
;
spiro[13-hydroxy-3,12-dioxatetracyclo[5.2.2^5,8^.0^5,6^]tridecane-
4,5'-bicyclo[2.2.2]oct[2]ene]
;
_space_group_IT_number 2
_symmetry_cell_setting triclinic
_symmetry_space_group_name_Hall '-P 1'
_symmetry_space_group_name_H-M 'P -1'
_atom_sites_solution_hydrogens geom
_atom_sites_solution_primary direct
_atom_sites_solution_secondary difmap
_audit_creation_method SHELXL-97
_cell_angle_alpha 79.4580(10)
_cell_angle_beta 81.7370(10)
_cell_angle_gamma 77.0690(10)
_cell_formula_units_Z 2
_cell_length_a 6.30570(10)
_cell_length_b 10.07010(10)
_cell_length_c 11.39970(10)
_cell_measurement_reflns_used 9859
_cell_measurement_temperature 100(2)
_cell_measurement_theta_max 28.38
_cell_measurement_theta_min 2.56
_cell_volume 689.603(15)
_computing_cell_refinement 'Bruker SAINT'
_computing_data_collection 'Bruker APEX2'
_computing_data_reduction 'Bruker SAINT'
_computing_molecular_graphics 'Bruker SHELXTL'
_computing_publication_material 'Bruker SHELXTL'
_computing_structure_refinement 'SHELXL-97 (Sheldrick, 2008)'
_computing_structure_solution 'SHELXS-97 (Sheldrick, 2008)'
_diffrn_ambient_temperature 100(2)
_diffrn_detector_area_resol_mean 8.33
_diffrn_measured_fraction_theta_full 0.999
_diffrn_measured_fraction_theta_max 0.999
_diffrn_measurement_device_type 'Bruker D8 APEX II Diffractometer'
_diffrn_measurement_method '\f and \w scans'
_diffrn_radiation_monochromator graphite
_diffrn_radiation_source 'fine-focus sealed tube'
_diffrn_radiation_type MoK\a
_diffrn_radiation_wavelength 0.71073
_diffrn_reflns_av_R_equivalents 0.0212
_diffrn_reflns_av_sigmaI/netI 0.0105
_diffrn_reflns_limit_h_max 7
_diffrn_reflns_limit_h_min -7
_diffrn_reflns_limit_k_max 12
_diffrn_reflns_limit_k_min -12
_diffrn_reflns_limit_l_max 14
_diffrn_reflns_limit_l_min -14
_diffrn_reflns_number 25557
_diffrn_reflns_theta_full 26.37
_diffrn_reflns_theta_max 26.37
_diffrn_reflns_theta_min 1.83
_exptl_absorpt_coefficient_mu 0.078
_exptl_absorpt_correction_T_max 0.9925
_exptl_absorpt_correction_T_min 0.9625
_exptl_absorpt_correction_type multi-scan
_exptl_crystal_colour colourless
_exptl_crystal_density_diffrn 1.263
_exptl_crystal_density_method 'not measured'
_exptl_crystal_description right
_exptl_crystal_F_000 284
_exptl_crystal_size_max 0.49
_exptl_crystal_size_mid 0.25
_exptl_crystal_size_min 0.10
_refine_diff_density_max 0.363
_refine_diff_density_min -0.254
_refine_diff_density_rms 0.052
_refine_ls_extinction_method none
_refine_ls_goodness_of_fit_ref 0.614
_refine_ls_hydrogen_treatment noref
_refine_ls_matrix_type full
_refine_ls_number_parameters 191
_refine_ls_number_reflns 2824
_refine_ls_number_restraints 0
_refine_ls_restrained_S_all 0.614
_refine_ls_R_factor_all 0.0417
_refine_ls_R_factor_gt 0.0396
_refine_ls_shift/su_max 0.000
_refine_ls_shift/su_mean 0.000
_refine_ls_structure_factor_coef Fsqd
_refine_ls_weighting_details 'calc w=1/[\s^2^(Fo^2^)+(0.1318P)^2^+0.7700P] where P=(Fo^2^+2Fc^2^)/3'
_refine_ls_weighting_scheme calc
_refine_ls_wR_factor_gt 0.1138
_refine_ls_wR_factor_ref 0.1182
_reflns_number_gt 2639
_reflns_number_total 2824
_reflns_threshold_expression >2sigma(I)
_cod_data_source_file ol101297b_si_009.cif
_cod_data_source_block tma25131_fr70_bruce
_cod_depositor_comments
;
The following automatic conversions were performed:

'_symmetry_cell_setting' value 'Triclinic' changed to 'triclinic'
according to /home/saulius/struct/CIF-dictionaries/cif_core.dic
dictionary named 'cif_core.dic' version 2.4.2 from 2011-04-26.

Automatic conversion script
Id: cif_fix_values 1715 2011-07-08 13:25:40Z adriana 
;
_cod_original_cell_volume 689.603(14)
_cod_original_sg_symbol_H-M 'P-1   '
_cod_original_formula_sum 'C18 H22 O1.50'
_cod_database_code 1503101

loop_
_symmetry_equiv_pos_as_xyz
'x, y, z'
'-x, -y, -z'

loop_
_atom_site_label
_atom_site_type_symbol
_atom_site_fract_x
_atom_site_fract_y
_atom_site_fract_z
_atom_site_U_iso_or_equiv
_atom_site_adp_type
_atom_site_occupancy
_atom_site_symmetry_multiplicity
_atom_site_calc_flag
_atom_site_refinement_flags
O1 O 0.23245(14) -0.12891(9) 0.00182(7) 0.0183(2) Uani 1 1 d .
H1 H 0.1324 -0.1048 -0.0437 0.027 Uiso 1 1 calc R
O2 O 0.05579(13) -0.01407(8) 0.16090(7) 0.0143(2) Uani 1 1 d .
O3 O 0.30342(13) 0.09096(8) 0.38763(7) 0.0156(2) Uani 1 1 d .
C1 C 0.0102(2) 0.34414(12) 0.09535(11) 0.0207(3) Uani 1 1 d .
H1A H -0.0830 0.3808 0.0337 0.025 Uiso 1 1 calc R
C2 C -0.05735(19) 0.36404(12) 0.22442(11) 0.0183(3) Uani 1 1 d .
H2 H -0.2101 0.4188 0.2350 0.022 Uiso 1 1 calc R
C3 C -0.03576(18) 0.22024(11) 0.30230(10) 0.0152(2) Uani 1 1 d .
H3A H -0.1455 0.1724 0.2842 0.018 Uiso 1 1 calc R
H3B H -0.0642 0.2303 0.3883 0.018 Uiso 1 1 calc R
C4 C 0.19728(18) 0.13352(11) 0.27680(9) 0.0129(2) Uani 1 1 d .
C5 C 0.19783(17) -0.00663(11) 0.24512(9) 0.0122(2) Uani 1 1 d .
C6 C 0.42409(18) -0.09480(11) 0.20963(10) 0.0134(2) Uani 1 1 d .
H6 H 0.5067 -0.0566 0.1341 0.016 Uiso 1 1 calc R
C7 C 0.54065(18) -0.12004(12) 0.32592(10) 0.0151(2) Uani 1 1 d .
H7 H 0.6651 -0.0708 0.3150 0.018 Uiso 1 1 calc R
C8 C 0.61172(19) -0.27478(12) 0.37227(11) 0.0181(3) Uani 1 1 d .
H8A H 0.6910 -0.2880 0.4438 0.022 Uiso 1 1 calc R
H8B H 0.7110 -0.3207 0.3095 0.022 Uiso 1 1 calc R
C9 C 0.14065(19) -0.14724(11) 0.12041(10) 0.0149(2) Uani 1 1 d .
H9 H 0.0234 -0.2021 0.1307 0.018 Uiso 1 1 calc R
C10 C 0.34908(18) -0.05828(11) 0.41334(10) 0.0141(2) Uani 1 1 d .
H10 H 0.3663 -0.0958 0.4997 0.017 Uiso 1 1 calc R
C11 C 0.31931(18) -0.21730(11) 0.20119(10) 0.0142(2) Uani 1 1 d .
H11 H 0.4241 -0.2973 0.1713 0.017 Uiso 1 1 calc R
C12 C 0.22276(18) -0.24705(11) 0.33374(10) 0.0143(2) Uani 1 1 d .
H12 H 0.0923 -0.2905 0.3421 0.017 Uiso 1 1 calc R
C13 C 0.40538(19) -0.33844(12) 0.40519(11) 0.0175(3) Uani 1 1 d .
H13A H 0.4376 -0.4330 0.3852 0.021 Uiso 1 1 calc R
H13B H 0.3588 -0.3435 0.4923 0.021 Uiso 1 1 calc R
C14 C 0.15997(18) -0.09886(11) 0.36739(9) 0.0129(2) Uani 1 1 d .
H14 H 0.0130 -0.0746 0.4134 0.016 Uiso 1 1 calc R
C15 C 0.2116(2) 0.27078(12) 0.07538(11) 0.0196(3) Uani 1 1 d .
H15 H 0.2740 0.2504 -0.0019 0.023 Uiso 1 1 calc R
C16 C 0.33279(19) 0.22255(12) 0.18510(10) 0.0162(3) Uani 1 1 d .
H16 H 0.4833 0.1690 0.1646 0.019 Uiso 1 1 calc R
C17 C 0.3415(2) 0.35174(12) 0.23886(11) 0.0200(3) Uani 1 1 d .
H17A H 0.4086 0.3229 0.3153 0.024 Uiso 1 1 calc R
H17B H 0.4329 0.4088 0.1826 0.024 Uiso 1 1 calc R
C18 C 0.1078(2) 0.43715(12) 0.26154(12) 0.0212(3) Uani 1 1 d .
H18A H 0.0970 0.5308 0.2142 0.025 Uiso 1 1 calc R
H18B H 0.0739 0.4463 0.3476 0.025 Uiso 1 1 calc R

loop_
_atom_site_aniso_label
_atom_site_aniso_U_11
_atom_site_aniso_U_22
_atom_site_aniso_U_33
_atom_site_aniso_U_23
_atom_site_aniso_U_13
_atom_site_aniso_U_12
O1 0.0193(4) 0.0237(4) 0.0119(4) -0.0041(3) -0.0037(3) -0.0021(3)
O2 0.0166(4) 0.0144(4) 0.0132(4) -0.0041(3) -0.0062(3) -0.0014(3)
O3 0.0193(4) 0.0152(4) 0.0136(4) -0.0034(3) -0.0068(3) -0.0025(3)
C1 0.0272(6) 0.0163(5) 0.0198(6) 0.0025(4) -0.0080(5) -0.0079(5)
C2 0.0171(6) 0.0142(5) 0.0235(6) -0.0030(4) -0.0044(5) -0.0018(4)
C3 0.0147(5) 0.0150(5) 0.0156(5) -0.0032(4) -0.0011(4) -0.0022(4)
C4 0.0136(5) 0.0146(5) 0.0111(5) -0.0029(4) -0.0027(4) -0.0027(4)
C5 0.0125(5) 0.0143(5) 0.0104(5) -0.0020(4) -0.0033(4) -0.0028(4)
C6 0.0139(5) 0.0145(5) 0.0119(5) -0.0033(4) -0.0016(4) -0.0018(4)
C7 0.0133(5) 0.0179(6) 0.0146(5) -0.0034(4) -0.0034(4) -0.0024(4)
C8 0.0155(5) 0.0197(6) 0.0177(6) -0.0034(4) -0.0057(4) 0.0018(4)
C9 0.0174(5) 0.0143(5) 0.0139(5) -0.0043(4) -0.0027(4) -0.0030(4)
C10 0.0154(5) 0.0147(5) 0.0123(5) -0.0023(4) -0.0035(4) -0.0020(4)
C11 0.0153(5) 0.0139(5) 0.0132(5) -0.0033(4) -0.0023(4) -0.0015(4)
C12 0.0152(5) 0.0139(5) 0.0139(5) -0.0022(4) -0.0026(4) -0.0026(4)
C13 0.0198(6) 0.0153(5) 0.0153(5) -0.0009(4) -0.0036(4) 0.0004(4)
C14 0.0133(5) 0.0142(5) 0.0110(5) -0.0017(4) -0.0020(4) -0.0021(4)
C15 0.0283(6) 0.0175(6) 0.0141(6) -0.0006(4) -0.0005(5) -0.0098(5)
C16 0.0160(5) 0.0154(5) 0.0176(6) -0.0033(4) 0.0006(4) -0.0051(4)
C17 0.0196(6) 0.0180(6) 0.0249(6) -0.0048(5) -0.0035(5) -0.0074(5)
C18 0.0228(6) 0.0153(6) 0.0274(6) -0.0067(5) -0.0034(5) -0.0044(5)

loop_
_atom_type_symbol
_atom_type_description
_atom_type_scat_dispersion_real
_atom_type_scat_dispersion_imag
_atom_type_scat_source
C C 0.0033 0.0016 'International Tables Vol C Tables 4.2.6.8 and 6.1.1.4'
H H 0.0000 0.0000 'International Tables Vol C Tables 4.2.6.8 and 6.1.1.4'
O O 0.0106 0.0060 'International Tables Vol C Tables 4.2.6.8 and 6.1.1.4'

loop_
_geom_angle_atom_site_label_1
_geom_angle_atom_site_label_2
_geom_angle_atom_site_label_3
_geom_angle
C9 O1 H1 109.5
C5 O2 C9 105.36(8)
C10 O3 C4 108.26(8)
C15 C1 C2 114.18(11)
C15 C1 H1A 122.9
C2 C1 H1A 122.9
C1 C2 C3 108.00(9)
C1 C2 C18 107.75(10)
C3 C2 C18 107.45(10)
C1 C2 H2 111.2
C3 C2 H2 111.2
C18 C2 H2 111.2
C2 C3 C4 110.08(9)
C2 C3 H3A 109.6
C4 C3 H3A 109.6
C2 C3 H3B 109.6
C4 C3 H3B 109.6
H3A C3 H3B 108.2
O3 C4 C5 100.18(8)
O3 C4 C16 109.08(9)
C5 C4 C16 115.00(9)
O3 C4 C3 110.06(8)
C5 C4 C3 113.38(9)
C16 C4 C3 108.76(9)
O2 C5 C4 118.43(9)
O2 C5 C6 107.23(8)
C4 C5 C6 116.36(9)
O2 C5 C14 113.15(9)
C4 C5 C14 104.69(8)
C6 C5 C14 94.49(8)
C5 C6 C11 91.31(8)
C5 C6 C7 103.03(8)
C11 C6 C7 111.77(9)
C5 C6 H6 115.9
C11 C6 H6 115.9
C7 C6 H6 115.9
C8 C7 C10 108.47(9)
C8 C7 C6 111.59(9)
C10 C7 C6 100.18(8)
C8 C7 H7 112.0
C10 C7 H7 112.0
C6 C7 H7 112.0
C7 C8 C13 108.65(9)
C7 C8 H8A 110.0
C13 C8 H8A 110.0
C7 C8 H8B 110.0
C13 C8 H8B 110.0
H8A C8 H8B 108.3
O1 C9 O2 110.45(9)
O1 C9 C11 109.46(9)
O2 C9 C11 103.82(8)
O1 C9 H9 111.0
O2 C9 H9 111.0
C11 C9 H9 111.0
O3 C10 C14 104.17(8)
O3 C10 C7 110.82(9)
C14 C10 C7 99.63(8)
O3 C10 H10 113.7
C14 C10 H10 113.7
C7 C10 H10 113.7
C9 C11 C6 101.45(9)
C9 C11 C12 111.30(9)
C6 C11 C12 98.84(8)
C9 C11 H11 114.5
C6 C11 H11 114.5
C12 C11 H11 114.5
C13 C12 C11 107.97(9)
C13 C12 C14 111.45(9)
C11 C12 C14 101.20(8)
C13 C12 H12 111.9
C11 C12 H12 111.9
C14 C12 H12 111.9
C12 C13 C8 108.39(9)
C12 C13 H13A 110.0
C8 C13 H13A 110.0
C12 C13 H13B 110.0
C8 C13 H13B 110.0
H13A C13 H13B 108.4
C10 C14 C5 90.78(8)
C10 C14 C12 112.38(9)
C5 C14 C12 102.72(8)
C10 C14 H14 115.9
C5 C14 H14 115.9
C12 C14 H14 115.9
C1 C15 C16 114.61(11)
C1 C15 H15 122.7
C16 C15 H15 122.7
C15 C16 C4 107.36(9)
C15 C16 C17 107.78(9)
C4 C16 C17 108.34(9)
C15 C16 H16 111.1
C4 C16 H16 111.1
C17 C16 H16 111.1
C18 C17 C16 109.73(10)
C18 C17 H17A 109.7
C16 C17 H17A 109.7
C18 C17 H17B 109.7
C16 C17 H17B 109.7
H17A C17 H17B 108.2
C17 C18 C2 109.18(9)
C17 C18 H18A 109.8
C2 C18 H18A 109.8
C17 C18 H18B 109.8
C2 C18 H18B 109.8
H18A C18 H18B 108.3

loop_
_geom_bond_atom_site_label_1
_geom_bond_atom_site_label_2
_geom_bond_distance
O1 C9 1.3887(14)
O1 H1 0.8400
O2 C5 1.4258(12)
O2 C9 1.4602(13)
O3 C10 1.4480(13)
O3 C4 1.4644(13)
C1 C15 1.3296(19)
C1 C2 1.5087(17)
C1 H1A 0.9500
C2 C3 1.5426(15)
C2 C18 1.5456(16)
C2 H2 1.0000
C3 C4 1.5499(15)
C3 H3A 0.9900
C3 H3B 0.9900
C4 C5 1.5186(15)
C4 C16 1.5394(15)
C5 C6 1.5447(15)
C5 C14 1.5467(14)
C6 C11 1.5473(15)
C6 C7 1.5606(15)
C6 H6 1.0000
C7 C8 1.5370(15)
C7 C10 1.5438(15)
C7 H7 1.0000
C8 C13 1.5458(17)
C8 H8A 0.9900
C8 H8B 0.9900
C9 C11 1.5230(15)
C9 H9 1.0000
C10 C14 1.5295(15)
C10 H10 1.0000
C11 C12 1.5476(15)
C11 H11 1.0000
C12 C13 1.5354(15)
C12 C14 1.5595(15)
C12 H12 1.0000
C13 H13A 0.9900
C13 H13B 0.9900
C14 H14 1.0000
C15 C16 1.5070(16)
C15 H15 0.9500
C16 C17 1.5506(15)
C16 H16 1.0000
C17 C18 1.5438(17)
C17 H17A 0.9900
C17 H17B 0.9900
C18 H18A 0.9900
C18 H18B 0.9900
